data_4079525
loop_
_publ_author_name
'Wong, Chin Min'
'Vuong, Khuong Q.'
'Gatus, Mark R. D.'
'Hua, Carol'
'Bhadbhade, Mohan'
'Messerle, Barbara A.'

_publ_section_title
;
 Catalyzed Tandem C--N/C--C Bond Formation for the Synthesis of Tricyclic
 Indoles using Ir(III) Pyrazolyl-1,2,3-Triazolyl Complexes
;
_journal_issue 21
_journal_name_full Organometallics
_journal_page_first 7500
_journal_paper_doi 10.1021/om300792b
_journal_volume 31
_journal_year 2012
_chemical_formula_sum 'C54.88 H39.75 B Cl2.75 F24 N5 Rh'
_chemical_formula_weight 1436.37
_chemical_name_systematic
; 
 ? 
;
_space_group_IT_number 15
_symmetry_cell_setting monoclinic
_symmetry_space_group_name_Hall '-C 2yc'
_symmetry_space_group_name_H-M 'C 1 2/c 1'
_atom_sites_solution_hydrogens geom
_atom_sites_solution_primary direct
_atom_sites_solution_secondary difmap
_audit_creation_method SHELXL-97
_audit_update_record
;
2012-07-24 # Formatted by publCIF
;
_cell_angle_alpha 90.00
_cell_angle_beta 111.572(2)
_cell_angle_gamma 90.00
_cell_formula_units_Z 8
_cell_length_a 29.9749(17)
_cell_length_b 13.0963(8)
_cell_length_c 36.371(2)
_cell_measurement_reflns_used 9870
_cell_measurement_temperature 151(2)
_cell_measurement_theta_max 26.627
_cell_measurement_theta_min 2.313
_cell_volume 13277.7(13)
_computing_cell_refinement '<i>APEX2 </i>(Bruker, 2007)'
_computing_data_collection '<i>APEX2 </i>(Bruker, 2007)'
_computing_data_reduction '<i>APEX2 </i>(Bruker, 2007)'
_computing_molecular_graphics '<i>SHELXTL-Plus</i> (Sheldrick, 2008)'
_computing_structure_refinement '<i>SHELXL-97</i> (Sheldrick, 2008)'
_computing_structure_solution '<i>SHELXS-97</i> (Sheldrick, 2008)'
_diffrn_ambient_temperature 151(2)
_diffrn_measured_fraction_theta_full 0.988
_diffrn_measured_fraction_theta_max 0.988
_diffrn_measurement_device_type 'Bruker kappa APEXII CCD Diffractometer'
_diffrn_measurement_method '\f scans, and \w scans with \k offsets'
_diffrn_radiation_monochromator graphite
_diffrn_radiation_source 'fine-focus sealed tube'
_diffrn_radiation_type MoK\a
_diffrn_radiation_wavelength 0.71073
_diffrn_reflns_av_R_equivalents 0.0717
_diffrn_reflns_av_sigmaI/netI 0.0718
_diffrn_reflns_limit_h_max 34
_diffrn_reflns_limit_h_min -35
_diffrn_reflns_limit_k_max 15
_diffrn_reflns_limit_k_min -5
_diffrn_reflns_limit_l_max 42
_diffrn_reflns_limit_l_min -43
_diffrn_reflns_number 40705
_diffrn_reflns_theta_full 25.00
_diffrn_reflns_theta_max 25.00
_diffrn_reflns_theta_min 2.57
_exptl_absorpt_coefficient_mu 0.473
_exptl_absorpt_correction_T_max 0.9311
_exptl_absorpt_correction_T_min 0.8565
_exptl_absorpt_correction_type multi-scan
_exptl_absorpt_process_details 'SADABS (Bruker, 2001)'
_exptl_crystal_colour Yellow
_exptl_crystal_density_diffrn 1.437
_exptl_crystal_density_method 'not measured'
_exptl_crystal_description Blocks
_exptl_crystal_F_000 5734
_exptl_crystal_size_max 0.34
_exptl_crystal_size_mid 0.23
_exptl_crystal_size_min 0.15
_refine_diff_density_max 1.543
_refine_diff_density_min -1.492
_refine_diff_density_rms 0.135
_refine_ls_extinction_method none
_refine_ls_goodness_of_fit_ref 1.102
_refine_ls_hydrogen_treatment constr
_refine_ls_matrix_type full
_refine_ls_number_parameters 922
_refine_ls_number_reflns 11579
_refine_ls_number_restraints 336
_refine_ls_restrained_S_all 1.098
_refine_ls_R_factor_all 0.1136
_refine_ls_R_factor_gt 0.0883
_refine_ls_shift/su_max 0.001
_refine_ls_shift/su_mean 0.000
_refine_ls_structure_factor_coef Fsqd
_refine_ls_weighting_details 'calc w=1/[\s^2^(Fo^2^)+(0.1023P)^2^+205.5653P] where P=(Fo^2^+2Fc^2^)/3'
_refine_ls_weighting_scheme calc
_refine_ls_wR_factor_gt 0.2429
_refine_ls_wR_factor_ref 0.2599
_reflns_number_gt 8562
_reflns_number_total 11579
_reflns_threshold_expression >2sigma(I)
_cod_data_source_file om300792b_si_003.cif
_cod_data_source_block carol9_c2byc
_cod_depositor_comments
;
The following automatic conversions were performed:

'_symmetry_cell_setting' value 'Monoclinic' changed to 'monoclinic'
according to /home/saulius/struct/CIF-dictionaries/cif_core.dic
dictionary named 'cif_core.dic' version 2.4.2 from
2011-04-26.

'_exptl_absorpt_correction_type' value 'Multi-scan'
changed to 'multi-scan' according to
/home/saulius/struct/CIF-dictionaries/cif_core.dic dictionary named
'cif_core.dic' version 2.4.2 from 2011-04-26.

Automatic conversion script
Id: cif_fix_values 1891 2012-01-12 08:04:46Z andrius 
;
_cod_original_sg_symbol_H-M 'C 2/c'
_cod_database_code 4079525

loop_
_symmetry_equiv_pos_as_xyz
'x, y, z'
'-x, y, -z+1/2'
'x+1/2, y+1/2, z'
'-x+1/2, y+1/2, -z+1/2'
'-x, -y, -z'
'x, -y, z-1/2'
'-x+1/2, -y+1/2, -z'
'x+1/2, -y+1/2, z-1/2'

loop_
_atom_site_label
_atom_site_type_symbol
_atom_site_fract_x
_atom_site_fract_y
_atom_site_fract_z
_atom_site_U_iso_or_equiv
_atom_site_adp_type
_atom_site_occupancy
_atom_site_symmetry_multiplicity
_atom_site_calc_flag
_atom_site_refinement_flags
_atom_site_disorder_assembly
_atom_site_disorder_group
Rh1 Rh 0.83606(2) 0.41403(4) 0.810823(17) 0.0296(2) Uani 1 1 d . . .
N1 N 0.7791(2) 0.6147(5) 0.80141(19) 0.0323(14) Uani 1 1 d . . .
N2 N 0.7881(2) 0.5210(5) 0.8188(2) 0.0381(16) Uani 1 1 d . . .
C3 C 0.7554(3) 0.5088(8) 0.8354(3) 0.054(2) Uani 1 1 d . . .
H3 H 0.7529 0.4500 0.8498 0.065 Uiso 1 1 calc R . .
C4 C 0.7256(4) 0.5930(9) 0.8286(3) 0.062(3) Uani 1 1 d . . .
H4 H 0.6999 0.6035 0.8375 0.074 Uiso 1 1 calc R . .
C5 C 0.7414(3) 0.6584(8) 0.8062(3) 0.050(2) Uani 1 1 d . . .
H5 H 0.7278 0.7228 0.7960 0.060 Uiso 1 1 calc R . .
C1A C 0.8082(3) 0.6513(6) 0.7803(2) 0.0314(16) Uani 1 1 d . . .
H1A1 H 0.8418 0.6582 0.7988 0.038 Uiso 1 1 calc R . .
H1A2 H 0.7968 0.7197 0.7692 0.038 Uiso 1 1 calc R . .
N1' N 0.8002(2) 0.5041(5) 0.69351(18) 0.0304(14) Uani 1 1 d . . .
N2' N 0.8127(2) 0.4320(5) 0.72175(19) 0.0318(14) Uani 1 1 d . . .
N3' N 0.8166(2) 0.4800(4) 0.75493(18) 0.0296(14) Uani 1 1 d . . .
C4' C 0.8063(3) 0.5806(6) 0.7476(2) 0.0322(16) Uani 1 1 d . . .
C5' C 0.7954(3) 0.5973(6) 0.7084(2) 0.0337(17) Uani 1 1 d . . .
H5' H 0.7865 0.6600 0.6945 0.040 Uiso 1 1 calc R . .
C6' C 0.7935(3) 0.4778(6) 0.6539(2) 0.0377(18) Uani 1 1 d . . .
C7' C 0.8215(4) 0.4024(9) 0.6474(3) 0.070(3) Uani 1 1 d . . .
H7' H 0.8437 0.3650 0.6687 0.084 Uiso 1 1 calc R . .
C8' C 0.8164(6) 0.3825(13) 0.6083(4) 0.106(5) Uani 1 1 d . . .
H8' H 0.8354 0.3313 0.6027 0.127 Uiso 1 1 calc R . .
C9' C 0.7831(6) 0.4382(13) 0.5775(4) 0.095(5) Uani 1 1 d . . .
H9' H 0.7790 0.4231 0.5509 0.114 Uiso 1 1 calc R . .
C10' C 0.7571(4) 0.5120(9) 0.5850(3) 0.063(3) Uani 1 1 d . . .
H10' H 0.7355 0.5504 0.5637 0.075 Uiso 1 1 calc R . .
C11' C 0.7614(3) 0.5333(7) 0.6235(3) 0.047(2) Uani 1 1 d . . .
H11' H 0.7425 0.5854 0.6288 0.056 Uiso 1 1 calc R . .
C1B C 0.9100(3) 0.3880(6) 0.8176(2) 0.0364(18) Uani 1 1 d . . .
C2B C 0.9077(2) 0.4641(6) 0.8453(2) 0.0318(17) Uani 1 1 d . . .
C3B C 0.8866(3) 0.4163(7) 0.8713(2) 0.0377(18) Uani 1 1 d . . .
C4B C 0.8748(3) 0.3141(7) 0.8585(3) 0.051(2) Uani 1 1 d . . .
C5B C 0.8895(3) 0.2962(6) 0.8256(3) 0.045(2) Uani 1 1 d . . .
C6B C 0.9297(3) 0.4029(8) 0.7858(3) 0.054(2) Uani 1 1 d . . .
H6B1 H 0.9634 0.3821 0.7956 0.081 Uiso 1 1 calc R . .
H6B2 H 0.9271 0.4750 0.7782 0.081 Uiso 1 1 calc R . .
H6B3 H 0.9114 0.3612 0.7628 0.081 Uiso 1 1 calc R . .
C7B C 0.8863(4) 0.1956(7) 0.8044(4) 0.077(4) Uani 1 1 d . . .
H7A1 H 0.9182 0.1763 0.8051 0.116 Uiso 1 1 calc R . .
H7A2 H 0.8643 0.2026 0.7768 0.116 Uiso 1 1 calc R . .
H7A3 H 0.8743 0.1428 0.8175 0.116 Uiso 1 1 calc R . .
C8B C 0.8538(4) 0.2368(9) 0.8772(4) 0.078(4) Uani 1 1 d . . .
H8A1 H 0.8252 0.2069 0.8571 0.117 Uiso 1 1 calc R . .
H8A2 H 0.8448 0.2695 0.8977 0.117 Uiso 1 1 calc R . .
H8A3 H 0.8774 0.1830 0.8891 0.117 Uiso 1 1 calc R . .
C9B C 0.8795(4) 0.4672(9) 0.9048(3) 0.059(3) Uani 1 1 d . . .
H9A1 H 0.9080 0.4571 0.9289 0.088 Uiso 1 1 calc R . .
H9A2 H 0.8514 0.4380 0.9086 0.088 Uiso 1 1 calc R . .
H9A3 H 0.8745 0.5404 0.8993 0.088 Uiso 1 1 calc R . .
C10B C 0.9284(3) 0.5686(6) 0.8499(3) 0.042(2) Uani 1 1 d . . .
H10A H 0.9100 0.6142 0.8604 0.063 Uiso 1 1 calc R . .
H10B H 0.9268 0.5938 0.8241 0.063 Uiso 1 1 calc R . .
H10C H 0.9619 0.5667 0.8681 0.063 Uiso 1 1 calc R . .
Cl1 Cl 0.76879(8) 0.30300(17) 0.78594(7) 0.0504(6) Uani 1 1 d . . .
B1C B 1.0177(3) 0.9108(6) 0.8765(2) 0.0245(16) Uani 1 1 d . . .
C11C C 1.0293(2) 1.0311(5) 0.8705(2) 0.0251(15) Uani 1 1 d . . .
C12C C 1.0180(3) 1.1106(5) 0.8910(2) 0.0283(16) Uani 1 1 d . . .
H12C H 1.0049 1.0945 0.9104 0.034 Uiso 1 1 calc R . .
C13C C 1.0253(3) 1.2121(6) 0.8841(2) 0.0344(18) Uani 1 1 d . . .
C14C C 1.0424(3) 1.2389(6) 0.8549(2) 0.0363(18) Uani 1 1 d . . .
H14C H 1.0476 1.3084 0.8501 0.044 Uiso 1 1 calc R . .
C15C C 1.0514(3) 1.1616(6) 0.8332(2) 0.0347(18) Uani 1 1 d . . .
C16C C 1.0459(3) 1.0599(5) 0.8409(2) 0.0289(16) Uani 1 1 d . . .
H16C H 1.0537 1.0086 0.8258 0.035 Uiso 1 1 calc R . .
C17C C 1.0161(3) 1.2919(6) 0.9094(3) 0.046(2) Uani 1 1 d . . .
C18C C 1.0693(4) 1.1876(7) 0.8008(3) 0.051(2) Uani 1 1 d . . .
F1C F 1.0551(3) 1.1247(6) 0.77044(19) 0.087(2) Uani 1 1 d . . .
F2C F 1.1167(2) 1.1882(6) 0.8132(2) 0.083(2) Uani 1 1 d . . .
F3C F 1.0560(3) 1.2804(5) 0.7862(3) 0.113(3) Uani 1 1 d . . .
F4C F 1.0118(2) 1.3859(4) 0.89385(19) 0.0682(17) Uani 1 1 d . . .
F5C F 1.0504(2) 1.2948(5) 0.94539(18) 0.083(2) Uani 1 1 d . . .
F6C F 0.9752(2) 1.2773(4) 0.91554(16) 0.0562(14) Uani 1 1 d . . .
C21C C 1.0561(2) 0.8339(5) 0.8675(2) 0.0246(15) Uani 1 1 d . . .
C22C C 1.1050(3) 0.8569(6) 0.8812(2) 0.0294(16) Uani 1 1 d . . .
H22C H 1.1156 0.9202 0.8942 0.035 Uiso 1 1 calc R . .
C23C C 1.1388(3) 0.7910(6) 0.8766(2) 0.0346(18) Uani 1 1 d . . .
C24C C 1.1242(3) 0.6973(6) 0.8577(2) 0.0386(19) Uani 1 1 d . . .
H24C H 1.1472 0.6514 0.8546 0.046 Uiso 1 1 calc R . .
C25C C 1.0767(3) 0.6724(6) 0.8437(2) 0.0335(17) Uani 1 1 d . . .
C26C C 1.0432(2) 0.7390(5) 0.8487(2) 0.0280(16) Uani 1 1 d . . .
H26C H 1.0104 0.7194 0.8390 0.034 Uiso 1 1 calc R . .
C27C C 1.1910(3) 0.8182(8) 0.8924(3) 0.058(3) Uani 1 1 d . . .
C28C C 1.0603(3) 0.5740(7) 0.8227(3) 0.049(2) Uani 1 1 d . . .
F7C F 1.1981(2) 0.9174(5) 0.8931(3) 0.087(2) Uani 1 1 d . . .
F8C F 1.2140(2) 0.7818(8) 0.9273(2) 0.120(4) Uani 1 1 d . . .
F9C F 1.2138(2) 0.7813(5) 0.8698(2) 0.082(2) Uani 1 1 d . . .
F10C F 1.0866(2) 0.5432(5) 0.8029(2) 0.087(2) Uani 1 1 d . . .
F11C F 1.0582(4) 0.5001(5) 0.8458(3) 0.119(3) Uani 1 1 d . . .
F12C F 1.0161(3) 0.5801(6) 0.7953(3) 0.108(3) Uani 1 1 d . . .
C31C C 0.9629(2) 0.8950(5) 0.8455(2) 0.0226(14) Uani 1 1 d . . .
C32C C 0.9527(3) 0.8813(5) 0.8048(2) 0.0281(16) Uani 1 1 d . . .
H32C H 0.9786 0.8727 0.7960 0.034 Uiso 1 1 calc R . .
C33C C 0.9066(3) 0.8800(6) 0.7774(2) 0.0297(16) Uani 1 1 d . A .
C34C C 0.8671(3) 0.8935(5) 0.7887(2) 0.0314(16) Uani 1 1 d . . .
H34C H 0.8353 0.8934 0.7697 0.038 Uiso 1 1 calc R . .
C35C C 0.8762(3) 0.9069(6) 0.8287(2) 0.0312(16) Uani 1 1 d . B .
C36C C 0.9232(2) 0.9075(5) 0.8563(2) 0.0276(15) Uani 1 1 d . . .
H36C H 0.9282 0.9168 0.8834 0.033 Uiso 1 1 calc R . .
C37C C 0.8967(3) 0.8586(6) 0.7344(2) 0.0511(19) Uani 1 1 d DU . .
C38C C 0.8346(3) 0.9218(6) 0.8409(2) 0.0506(19) Uani 1 1 d DU . .
F13B F 0.9354(6) 0.8457(18) 0.7264(9) 0.055(4) Uani 0.51(4) 1 d PDU A 1
F14B F 0.8735(8) 0.9411(15) 0.7133(6) 0.075(4) Uani 0.51(4) 1 d PDU A 1
F15B F 0.8669(8) 0.7817(17) 0.7194(6) 0.076(4) Uani 0.51(4) 1 d PDU A 1
F13C F 0.9343(6) 0.875(2) 0.7246(10) 0.052(4) Uani 0.49(4) 1 d PDU A 2
F14C F 0.8590(6) 0.903(2) 0.7082(5) 0.079(4) Uani 0.49(4) 1 d PDU A 2
F15C F 0.8881(11) 0.7568(10) 0.7292(6) 0.073(4) Uani 0.49(4) 1 d PDU A 2
F16A F 0.7948(6) 0.9483(19) 0.8129(5) 0.075(4) Uani 0.35 1 d PDU B 1
F17A F 0.8267(6) 0.8288(12) 0.8539(6) 0.065(4) Uani 0.35 1 d PDU B 1
F18A F 0.8444(11) 0.9837(15) 0.8712(5) 0.045(4) Uani 0.35 1 d PDU B 1
F16B F 0.7934(9) 0.881(3) 0.8163(9) 0.050(5) Uani 0.15 1 d PDU B 2
F17B F 0.8425(11) 0.877(3) 0.8766(7) 0.058(5) Uani 0.15 1 d PDU B 2
F18B F 0.8242(13) 1.0195(13) 0.8455(12) 0.059(5) Uani 0.15 1 d PDU B 2
F16C F 0.8061(3) 1.0027(9) 0.8192(4) 0.053(2) Uani 0.50 1 d PDU B 3
F17C F 0.8042(4) 0.8458(9) 0.8333(4) 0.049(3) Uani 0.50 1 d PDU B 3
F18C F 0.8453(8) 0.9514(11) 0.8781(3) 0.050(4) Uani 0.50 1 d PDU B 3
C41C C 1.0243(2) 0.8811(5) 0.9222(2) 0.0256(15) Uani 1 1 d . . .
C42C C 1.0046(3) 0.7883(5) 0.9286(2) 0.0299(16) Uani 1 1 d . . .
H42C H 0.9865 0.7477 0.9065 0.036 Uiso 1 1 calc R . .
C43C C 1.0111(3) 0.7542(6) 0.9668(2) 0.0368(18) Uani 1 1 d . . .
C44C C 1.0367(3) 0.8132(6) 0.9996(2) 0.041(2) Uani 1 1 d . . .
H44C H 1.0410 0.7912 1.0256 0.049 Uiso 1 1 calc R . .
C45C C 1.0554(3) 0.9032(6) 0.9935(2) 0.0364(18) Uani 1 1 d . . .
C46C C 1.0506(3) 0.9359(5) 0.9556(2) 0.0300(16) Uani 1 1 d . . .
H46C H 1.0658 0.9974 0.9527 0.036 Uiso 1 1 calc R . .
C47C C 0.9894(4) 0.6550(7) 0.9715(3) 0.050(2) Uani 1 1 d . . .
C48C C 1.0827(3) 0.9675(7) 1.0289(2) 0.046(2) Uani 1 1 d . . .
F19C F 1.0785(4) 1.0663(4) 1.0215(2) 0.116(3) Uani 1 1 d . . .
F20C F 1.1289(2) 0.9467(6) 1.0424(2) 0.089(2) Uani 1 1 d . . .
F21C F 1.0695(2) 0.9532(5) 1.05904(16) 0.0740(18) Uani 1 1 d . . .
F22C F 1.0110(3) 0.6146(4) 1.00760(16) 0.080(2) Uani 1 1 d . . .
F23C F 0.9425(3) 0.6642(6) 0.9663(3) 0.101(3) Uani 1 1 d . . .
F24C F 0.9908(3) 0.5843(4) 0.94564(16) 0.0737(19) Uani 1 1 d . . .
C1M C 0.1324(8) 0.6693(15) 0.9680(6) 0.081(7) Uiso 0.50 1 d PDU . .
H1M1 H 0.1037 0.7138 0.9584 0.097 Uiso 0.50 1 calc PR C 1
H1M2 H 0.1521 0.6845 0.9520 0.097 Uiso 0.50 1 calc PR C 1
Cl1M Cl 0.1650(7) 0.6981(17) 1.0166(4) 0.096(5) Uiso 0.25 1 d PDU D 1
Cl2M Cl 0.1143(13) 0.5442(13) 0.9606(11) 0.161(16) Uiso 0.25 1 d PDU D 1
Cl1N Cl 0.1820(8) 0.671(2) 1.0107(6) 0.082(8) Uiso 0.13 1 d PDU D 2
Cl2N Cl 0.1028(10) 0.5586(15) 0.9484(9) 0.066(7) Uiso 0.13 1 d PDU D 2
Cl1O Cl 0.1688(13) 0.737(3) 1.0082(9) 0.108(12) Uiso 0.13 1 d PDU D 3
Cl2O Cl 0.1070(11) 0.5540(14) 0.9721(10) 0.074(8) Uiso 0.13 1 d PDU D 3
C1P C 0.803(2) 0.938(3) 0.0452(15) 0.20(5) Uiso 0.25 1 d PDU . .
H1P1 H 0.7849 0.8846 0.0267 0.242 Uiso 0.25 1 calc PR E 1
H1P2 H 0.7806 0.9739 0.0547 0.242 Uiso 0.25 1 calc PR E 1
Cl1P Cl 0.8404(8) 0.8818(17) 0.0819(7) 0.065(5) Uiso 0.13 1 d PDU F 1
Cl2P Cl 0.8191(16) 1.018(3) 0.0199(11) 0.111(15) Uiso 0.13 1 d PDU F 1
Cl1R Cl 0.8476(8) 0.8642(18) 0.0577(7) 0.071(6) Uiso 0.13 1 d PDU F 2
Cl2R Cl 0.8051(12) 1.0368(18) 0.0209(8) 0.071(8) Uiso 0.13 1 d PDU F 2
C1Q C 0.828(2) 0.733(5) -0.0367(10) 0.043(16) Uiso 0.13 1 d PDU F .
H1Q1 H 0.8452 0.7932 -0.0419 0.052 Uiso 0.13 1 calc PR . .
H1Q2 H 0.8538 0.6810 -0.0262 0.052 Uiso 0.13 1 calc PR . .
Cl1Q Cl 0.8022(9) 0.692(2) -0.0799(7) 0.079(7) Uiso 0.13 1 d PDU . .
Cl2Q Cl 0.8221(12) 0.768(3) 0.0024(9) 0.104(9) Uiso 0.13 1 d PDU . .

loop_
_atom_site_aniso_label
_atom_site_aniso_U_11
_atom_site_aniso_U_22
_atom_site_aniso_U_33
_atom_site_aniso_U_23
_atom_site_aniso_U_13
_atom_site_aniso_U_12
Rh1 0.0287(3) 0.0222(3) 0.0351(3) 0.0017(2) 0.0085(2) -0.0049(2)
N1 0.033(3) 0.027(3) 0.038(4) -0.002(3) 0.014(3) 0.003(3)
N2 0.037(4) 0.034(4) 0.044(4) 0.007(3) 0.015(3) 0.004(3)
C3 0.044(5) 0.059(6) 0.071(7) 0.006(5) 0.037(5) -0.002(5)
C4 0.044(5) 0.069(7) 0.084(8) -0.003(6) 0.035(5) 0.005(5)
C5 0.041(5) 0.052(5) 0.056(6) -0.005(4) 0.016(4) 0.007(4)
C1A 0.030(4) 0.026(4) 0.036(4) 0.000(3) 0.009(3) -0.003(3)
N1' 0.024(3) 0.034(3) 0.035(3) 0.003(3) 0.013(3) -0.002(3)
N2' 0.025(3) 0.028(3) 0.041(4) 0.002(3) 0.011(3) -0.002(3)
N3' 0.023(3) 0.025(3) 0.038(4) -0.001(3) 0.009(3) -0.003(2)
C4' 0.026(4) 0.026(4) 0.045(5) 0.002(3) 0.013(3) -0.001(3)
C5' 0.033(4) 0.023(4) 0.047(5) 0.004(3) 0.017(4) 0.001(3)
C6' 0.033(4) 0.043(5) 0.040(5) -0.003(4) 0.017(4) -0.004(4)
C7' 0.077(8) 0.078(8) 0.058(6) -0.012(6) 0.027(6) 0.017(6)
C8' 0.125(13) 0.119(12) 0.083(10) -0.030(9) 0.050(9) 0.037(10)
C9' 0.108(11) 0.127(13) 0.045(7) -0.025(8) 0.022(7) -0.006(10)
C10' 0.065(7) 0.082(8) 0.040(5) -0.003(5) 0.017(5) -0.008(6)
C11' 0.037(5) 0.057(6) 0.047(5) -0.003(4) 0.017(4) -0.008(4)
C1B 0.027(4) 0.035(4) 0.040(5) -0.001(3) 0.005(3) 0.005(3)
C2B 0.020(4) 0.037(4) 0.034(4) -0.001(3) 0.005(3) -0.001(3)
C3B 0.026(4) 0.045(5) 0.037(4) 0.009(4) 0.005(3) -0.006(4)
C4B 0.052(5) 0.035(5) 0.051(5) 0.019(4) 0.000(4) -0.008(4)
C5B 0.041(5) 0.025(4) 0.060(6) -0.002(4) 0.008(4) 0.004(3)
C6B 0.036(5) 0.078(7) 0.050(5) -0.017(5) 0.019(4) -0.006(5)
C7B 0.076(8) 0.032(5) 0.105(9) -0.014(5) 0.011(7) 0.012(5)
C8B 0.081(8) 0.057(7) 0.078(8) 0.039(6) 0.008(6) -0.021(6)
C9B 0.056(6) 0.088(8) 0.033(5) -0.001(5) 0.018(4) -0.011(5)
C10B 0.035(4) 0.033(4) 0.053(5) -0.003(4) 0.010(4) -0.006(3)
Cl1 0.0480(12) 0.0430(12) 0.0530(13) -0.0019(10) 0.0100(10) -0.0249(10)
B1C 0.026(4) 0.024(4) 0.026(4) -0.001(3) 0.012(3) -0.003(3)
C11C 0.023(3) 0.025(4) 0.027(4) 0.002(3) 0.009(3) -0.004(3)
C12C 0.027(4) 0.029(4) 0.030(4) 0.004(3) 0.012(3) 0.001(3)
C13C 0.035(4) 0.026(4) 0.035(4) 0.005(3) 0.005(3) 0.003(3)
C14C 0.030(4) 0.027(4) 0.047(5) 0.012(3) 0.008(4) -0.003(3)
C15C 0.029(4) 0.032(4) 0.044(5) 0.013(3) 0.016(4) -0.004(3)
C16C 0.032(4) 0.021(4) 0.036(4) 0.003(3) 0.015(3) -0.001(3)
C17C 0.053(6) 0.034(5) 0.045(5) 0.003(4) 0.010(4) 0.008(4)
C18C 0.063(6) 0.042(5) 0.063(6) 0.009(5) 0.040(5) -0.005(4)
F1C 0.128(6) 0.094(5) 0.065(4) 0.000(4) 0.065(4) -0.037(4)
F2C 0.056(4) 0.111(6) 0.106(5) 0.009(4) 0.058(4) -0.013(4)
F3C 0.178(8) 0.074(5) 0.153(7) 0.072(5) 0.139(7) 0.050(5)
F4C 0.101(5) 0.026(3) 0.094(4) 0.004(3) 0.055(4) 0.007(3)
F5C 0.077(4) 0.083(5) 0.060(4) -0.027(3) -0.008(3) 0.032(4)
F6C 0.068(4) 0.046(3) 0.066(3) 0.003(3) 0.038(3) 0.014(3)
C21C 0.022(3) 0.028(4) 0.027(4) 0.009(3) 0.012(3) 0.001(3)
C22C 0.025(4) 0.029(4) 0.036(4) 0.005(3) 0.012(3) -0.002(3)
C23C 0.022(4) 0.041(4) 0.045(5) 0.011(4) 0.017(3) 0.000(3)
C24C 0.035(4) 0.041(5) 0.050(5) 0.012(4) 0.027(4) 0.008(4)
C25C 0.035(4) 0.031(4) 0.042(4) 0.006(3) 0.023(4) 0.001(3)
C26C 0.022(4) 0.028(4) 0.040(4) 0.009(3) 0.018(3) 0.002(3)
C27C 0.034(5) 0.061(7) 0.080(7) 0.011(5) 0.023(5) -0.006(5)
C28C 0.051(5) 0.033(5) 0.075(6) -0.008(4) 0.036(5) 0.008(4)
F7C 0.039(3) 0.066(4) 0.163(7) -0.028(4) 0.044(4) -0.020(3)
F8C 0.035(3) 0.213(10) 0.087(5) 0.057(6) -0.009(3) -0.024(5)
F9C 0.040(3) 0.083(4) 0.142(6) -0.014(4) 0.055(4) -0.002(3)
F10C 0.082(5) 0.071(4) 0.133(6) -0.048(4) 0.070(5) -0.013(3)
F11C 0.224(10) 0.037(4) 0.133(7) -0.010(4) 0.110(7) -0.039(5)
F12C 0.072(5) 0.072(5) 0.154(7) -0.062(5) 0.012(5) 0.001(4)
C31C 0.021(3) 0.021(3) 0.028(4) 0.000(3) 0.011(3) -0.003(3)
C32C 0.028(4) 0.029(4) 0.031(4) 0.001(3) 0.015(3) 0.000(3)
C33C 0.036(4) 0.029(4) 0.026(4) -0.001(3) 0.014(3) -0.003(3)
C34C 0.023(4) 0.030(4) 0.037(4) -0.004(3) 0.006(3) -0.001(3)
C35C 0.026(4) 0.031(4) 0.040(4) -0.007(3) 0.016(3) 0.003(3)
C36C 0.029(4) 0.024(3) 0.031(4) -0.002(3) 0.013(3) -0.005(3)
C37C 0.040(4) 0.082(5) 0.031(4) -0.006(4) 0.013(3) -0.011(4)
C38C 0.029(3) 0.068(5) 0.060(4) -0.029(4) 0.023(3) -0.015(3)
F13B 0.051(6) 0.085(11) 0.036(7) -0.016(9) 0.024(5) -0.009(6)
F14B 0.064(9) 0.113(8) 0.032(7) 0.014(7) -0.002(7) 0.010(7)
F15B 0.066(8) 0.124(8) 0.034(8) -0.032(7) 0.012(7) -0.049(7)
F13C 0.056(6) 0.077(10) 0.033(6) 0.001(8) 0.027(5) -0.009(6)
F14C 0.049(7) 0.138(10) 0.030(6) -0.015(8) -0.008(6) 0.003(7)
F15C 0.090(11) 0.094(7) 0.031(8) -0.030(6) 0.016(8) -0.043(7)
F16A 0.033(6) 0.107(9) 0.076(7) -0.036(8) 0.009(5) -0.015(8)
F17A 0.038(8) 0.077(7) 0.094(9) -0.038(6) 0.042(7) -0.038(6)
F18A 0.024(6) 0.065(8) 0.055(7) -0.030(7) 0.027(6) -0.012(8)
F16B 0.023(8) 0.068(9) 0.068(9) -0.031(9) 0.028(7) -0.019(8)
F17B 0.033(8) 0.084(9) 0.064(7) -0.028(8) 0.026(7) -0.022(9)
F18B 0.034(9) 0.072(7) 0.072(9) -0.038(8) 0.019(8) -0.016(8)
F16C 0.017(5) 0.067(6) 0.076(6) -0.023(5) 0.019(4) -0.007(4)
F17C 0.019(5) 0.074(6) 0.063(7) -0.036(5) 0.027(5) -0.028(5)
F18C 0.030(5) 0.075(8) 0.056(5) -0.042(5) 0.028(5) -0.019(7)
C41C 0.025(4) 0.026(4) 0.026(4) 0.003(3) 0.010(3) 0.000(3)
C42C 0.039(4) 0.027(4) 0.023(4) -0.002(3) 0.010(3) -0.007(3)
C43C 0.056(5) 0.029(4) 0.028(4) -0.001(3) 0.019(4) -0.013(4)
C44C 0.064(6) 0.031(4) 0.024(4) 0.001(3) 0.012(4) -0.010(4)
C45C 0.048(5) 0.028(4) 0.024(4) -0.001(3) 0.003(3) -0.001(4)
C46C 0.029(4) 0.024(4) 0.032(4) 0.005(3) 0.005(3) -0.006(3)
C47C 0.073(7) 0.040(5) 0.035(5) 0.004(4) 0.019(5) -0.020(5)
C48C 0.059(6) 0.036(5) 0.033(5) 0.003(4) 0.006(4) -0.007(4)
F19C 0.209(9) 0.030(3) 0.061(4) -0.006(3) -0.008(5) -0.025(4)
F20C 0.058(4) 0.132(7) 0.070(4) -0.044(4) 0.014(3) -0.027(4)
F21C 0.098(5) 0.082(4) 0.040(3) -0.023(3) 0.024(3) -0.025(4)
F22C 0.150(6) 0.039(3) 0.040(3) 0.007(2) 0.023(4) -0.035(3)
F23C 0.095(5) 0.074(5) 0.149(7) 0.011(5) 0.061(5) -0.043(4)
F24C 0.144(6) 0.035(3) 0.053(3) -0.010(3) 0.048(4) -0.036(3)

loop_
_atom_type_symbol
_atom_type_description
_atom_type_scat_dispersion_real
_atom_type_scat_dispersion_imag
_atom_type_scat_source
C C 0.0033 0.0016 'International Tables Vol C Tables 4.2.6.8 and 6.1.1.4'
H H 0.0000 0.0000 'International Tables Vol C Tables 4.2.6.8 and 6.1.1.4'
B B 0.0013 0.0007 'International Tables Vol C Tables 4.2.6.8 and 6.1.1.4'
N N 0.0061 0.0033 'International Tables Vol C Tables 4.2.6.8 and 6.1.1.4'
F F 0.0171 0.0103 'International Tables Vol C Tables 4.2.6.8 and 6.1.1.4'
Rh Rh -1.1178 0.9187 'International Tables Vol C Tables 4.2.6.8 and 6.1.1.4'
Cl Cl 0.1484 0.1585 'International Tables Vol C Tables 4.2.6.8 and 6.1.1.4'

loop_
_geom_angle_atom_site_label_1
_geom_angle_atom_site_label_2
_geom_angle_atom_site_label_3
_geom_angle
N3' Rh1 N2 84.2(2)
N3' Rh1 C4B 156.4(3)
N2 Rh1 C4B 119.3(4)
N3' Rh1 C5B 117.2(3)
N2 Rh1 C5B 158.5(3)
C4B Rh1 C5B 39.2(4)
N3' Rh1 C2B 107.7(3)
N2 Rh1 C2B 107.6(3)
C4B Rh1 C2B 65.6(3)
C5B Rh1 C2B 65.2(3)
N3' Rh1 C3B 145.6(3)
N2 Rh1 C3B 96.3(3)
C4B Rh1 C3B 38.4(3)
C5B Rh1 C3B 64.9(3)
C2B Rh1 C3B 39.4(3)
N3' Rh1 C1B 94.8(3)
N2 Rh1 C1B 144.3(3)
C4B Rh1 C1B 65.4(4)
C5B Rh1 C1B 38.7(3)
C2B Rh1 C1B 38.9(3)
C3B Rh1 C1B 65.3(3)
N3' Rh1 Cl1 89.34(17)
N2 Rh1 Cl1 86.2(2)
C4B Rh1 Cl1 93.8(2)
C5B Rh1 Cl1 96.1(2)
C2B Rh1 Cl1 158.8(2)
C3B Rh1 Cl1 125.0(2)
C1B Rh1 Cl1 129.5(2)
C5 N1 N2 111.0(7)
C5 N1 C1A 129.4(7)
N2 N1 C1A 119.5(6)
C3 N2 N1 105.4(7)
C3 N2 Rh1 129.4(6)
N1 N2 Rh1 124.4(5)
N2 C3 C4 110.9(9)
N2 C3 H3 124.5
C4 C3 H3 124.5
C5 C4 C3 105.1(8)
C5 C4 H4 127.4
C3 C4 H4 127.4
N1 C5 C4 107.5(8)
N1 C5 H5 126.2
C4 C5 H5 126.2
N1 C1A C4' 111.5(6)
N1 C1A H1A1 109.3
C4' C1A H1A1 109.3
N1 C1A H1A2 109.3
C4' C1A H1A2 109.3
H1A1 C1A H1A2 108.0
N2' N1' C5' 111.4(6)
N2' N1' C6' 120.0(6)
C5' N1' C6' 128.6(7)
N3' N2' N1' 105.6(6)
N2' N3' C4' 110.0(6)
N2' N3' Rh1 126.2(5)
C4' N3' Rh1 123.8(5)
C5' C4' N3' 108.2(7)
C5' C4' C1A 131.4(7)
N3' C4' C1A 120.4(7)
C4' C5' N1' 104.7(7)
C4' C5' H5' 127.6
N1' C5' H5' 127.6
C7' C6' C11' 122.1(9)
C7' C6' N1' 118.8(8)
C11' C6' N1' 118.9(8)
C6' C7' C8' 117.7(11)
C6' C7' H7' 121.1
C8' C7' H7' 121.2
C7' C8' C9' 119.8(12)
C7' C8' H8' 120.1
C9' C8' H8' 120.1
C10' C9' C8' 120.9(11)
C10' C9' H9' 119.6
C8' C9' H9' 119.6
C9' C10' C11' 120.6(11)
C9' C10' H10' 119.7
C11' C10' H10' 119.7
C6' C11' C10' 118.9(9)
C6' C11' H11' 120.6
C10' C11' H11' 120.6
C5B C1B C2B 107.8(7)
C5B C1B C6B 126.3(8)
C2B C1B C6B 126.0(8)
C5B C1B Rh1 69.9(5)
C2B C1B Rh1 70.1(4)
C6B C1B Rh1 124.9(6)
C1B C2B C3B 107.5(7)
C1B C2B C10B 126.2(7)
C3B C2B C10B 126.0(7)
C1B C2B Rh1 71.0(4)
C3B C2B Rh1 70.7(4)
C10B C2B Rh1 129.1(6)
C4B C3B C2B 108.0(8)
C4B C3B C9B 127.2(8)
C2B C3B C9B 124.8(8)
C4B C3B Rh1 70.0(5)
C2B C3B Rh1 69.9(4)
C9B C3B Rh1 126.0(6)
C3B C4B C5B 108.1(7)
C3B C4B C8B 126.2(10)
C5B C4B C8B 125.6(9)
C3B C4B Rh1 71.6(5)
C5B C4B Rh1 70.5(5)
C8B C4B Rh1 126.3(7)
C1B C5B C4B 108.6(7)
C1B C5B C7B 125.5(9)
C4B C5B C7B 125.8(9)
C1B C5B Rh1 71.4(4)
C4B C5B Rh1 70.3(5)
C7B C5B Rh1 126.7(7)
C1B C6B H6B1 109.5
C1B C6B H6B2 109.5
H6B1 C6B H6B2 109.5
C1B C6B H6B3 109.5
H6B1 C6B H6B3 109.5
H6B2 C6B H6B3 109.5
C5B C7B H7A1 109.5
C5B C7B H7A2 109.5
H7A1 C7B H7A2 109.5
C5B C7B H7A3 109.5
H7A1 C7B H7A3 109.5
H7A2 C7B H7A3 109.5
C4B C8B H8A1 109.5
C4B C8B H8A2 109.5
H8A1 C8B H8A2 109.5
C4B C8B H8A3 109.5
H8A1 C8B H8A3 109.5
H8A2 C8B H8A3 109.5
C3B C9B H9A1 109.5
C3B C9B H9A2 109.5
H9A1 C9B H9A2 109.5
C3B C9B H9A3 109.5
H9A1 C9B H9A3 109.5
H9A2 C9B H9A3 109.5
C2B C10B H10A 109.5
C2B C10B H10B 109.5
H10A C10B H10B 109.5
C2B C10B H10C 109.5
H10A C10B H10C 109.5
H10B C10B H10C 109.5
C31C B1C C11C 103.7(5)
C31C B1C C41C 112.6(6)
C11C B1C C41C 114.1(6)
C31C B1C C21C 112.6(6)
C11C B1C C21C 111.1(6)
C41C B1C C21C 102.9(5)
C16C C11C C12C 115.9(6)
C16C C11C B1C 121.1(6)
C12C C11C B1C 122.7(6)
C13C C12C C11C 122.5(7)
C13C C12C H12C 118.8
C11C C12C H12C 118.8
C14C C13C C12C 120.6(7)
C14C C13C C17C 120.1(7)
C12C C13C C17C 119.2(7)
C15C C14C C13C 117.5(7)
C15C C14C H14C 121.2
C13C C14C H14C 121.2
C14C C15C C16C 121.9(7)
C14C C15C C18C 119.3(7)
C16C C15C C18C 118.8(8)
C15C C16C C11C 121.5(7)
C15C C16C H16C 119.3
C11C C16C H16C 119.3
F5C C17C F6C 105.3(8)
F5C C17C F4C 107.9(8)
F6C C17C F4C 104.4(7)
F5C C17C C13C 112.1(7)
F6C C17C C13C 113.1(7)
F4C C17C C13C 113.4(8)
F1C C18C F2C 105.3(8)
F1C C18C F3C 106.3(9)
F2C C18C F3C 105.0(8)
F1C C18C C15C 114.7(7)
F2C C18C C15C 112.5(8)
F3C C18C C15C 112.2(8)
C22C C21C C26C 115.6(6)
C22C C21C B1C 121.0(6)
C26C C21C B1C 123.3(6)
C23C C22C C21C 122.6(7)
C23C C22C H22C 118.7
C21C C22C H22C 118.7
C22C C23C C24C 119.8(7)
C22C C23C C27C 120.7(8)
C24C C23C C27C 119.4(8)
C25C C24C C23C 119.2(7)
C25C C24C H24C 120.4
C23C C24C H24C 120.4
C24C C25C C26C 120.4(7)
C24C C25C C28C 120.1(7)
C26C C25C C28C 119.5(7)
C25C C26C C21C 122.3(7)
C25C C26C H26C 118.8
C21C C26C H26C 118.8
F8C C27C F7C 108.8(10)
F8C C27C F9C 105.2(9)
F7C C27C F9C 104.7(8)
F8C C27C C23C 113.3(8)
F7C C27C C23C 112.4(8)
F9C C27C C23C 112.0(9)
F11C C28C F10C 108.1(8)
F11C C28C F12C 104.8(9)
F10C C28C F12C 104.0(9)
F11C C28C C25C 113.5(8)
F10C C28C C25C 113.4(8)
F12C C28C C25C 112.4(7)
C36C C31C C32C 115.7(6)
C36C C31C B1C 122.6(6)
C32C C31C B1C 121.1(6)
C33C C32C C31C 122.4(7)
C33C C32C H32C 118.8
C31C C32C H32C 118.8
C32C C33C C34C 121.1(7)
C32C C33C C37C 121.3(7)
C34C C33C C37C 117.5(7)
C35C C34C C33C 117.5(7)
C35C C34C H34C 121.3
C33C C34C H34C 121.3
C34C C35C C36C 120.8(7)
C34C C35C C38C 117.8(6)
C36C C35C C38C 121.4(7)
C31C C36C C35C 122.5(7)
C31C C36C H36C 118.8
C35C C36C H36C 118.8
F13B C37C F14C 119(2)
F13B C37C F13C 17.0(16)
F14C C37C F13C 108.7(12)
F13B C37C F15B 109.2(12)
F14C C37C F15B 76.8(10)
F13C C37C F15B 121.7(19)
F13B C37C F15C 88.9(14)
F14C C37C F15C 105.6(9)
F13C C37C F15C 105.0(11)
F15B C37C F15C 29.6(9)
F13B C37C F14B 106.6(11)
F14C C37C F14B 27.6(9)
F13C C37C F14B 91.5(15)
F15B C37C F14B 104.2(9)
F15C C37C F14B 132.1(10)
F13B C37C C33C 113.7(15)
F14C C37C C33C 117.3(12)
F13C C37C C33C 112.7(16)
F15B C37C C33C 114.7(10)
F15C C37C C33C 106.5(10)
F14B C37C C33C 107.7(11)
F16A C38C F17C 70.7(10)
F16A C38C F18A 110.6(13)
F17C C38C F18A 125.0(16)
F16A C38C F18C 121.9(15)
F17C C38C F18C 109.1(10)
F18A C38C F18C 21.3(12)
F16A C38C F18B 69.8(15)
F17C C38C F18B 125.2(17)
F18A C38C F18B 45.3(16)
F18C C38C F18B 64.9(17)
F16A C38C F16B 39.6(15)
F17C C38C F16B 32.4(15)
F18A C38C F16B 133(2)
F18C C38C F16B 128(2)
F18B C38C F16B 105.5(14)
F16A C38C F17A 106.5(11)
F17C C38C F17A 36.4(7)
F18A C38C F17A 106.1(12)
F18C C38C F17A 85.2(11)
F18B C38C F17A 137.2(18)
F16B C38C F17A 68.8(15)
F16A C38C F17B 130.4(17)
F17C C38C F17B 74.9(15)
F18A C38C F17B 63.8(17)
F18C C38C F17B 42.5(16)
F18B C38C F17B 104.9(13)
F16B C38C F17B 105.0(13)
F17A C38C F17B 43.6(15)
F16A C38C F16C 33.4(9)
F17C C38C F16C 102.8(8)
F18A C38C F16C 84.8(11)
F18C C38C F16C 102.9(9)
F18B C38C F16C 39.8(16)
F16B C38C F16C 73.0(16)
F17A C38C F16C 136.3(10)
F17B C38C F16C 135.6(17)
F16A C38C C35C 115.6(11)
F17C C38C C35C 115.7(8)
F18A C38C C35C 112.2(16)
F18C C38C C35C 115.4(12)
F18B C38C C35C 114.9(16)
F16B C38C C35C 114.5(17)
F17A C38C C35C 105.1(9)
F17B C38C C35C 111.1(16)
F16C C38C C35C 109.5(7)
C46C C41C C42C 116.2(6)
C46C C41C B1C 125.6(6)
C42C C41C B1C 118.0(6)
C43C C42C C41C 121.7(7)
C43C C42C H42C 119.2
C41C C42C H42C 119.2
C44C C43C C42C 120.4(7)
C44C C43C C47C 120.6(7)
C42C C43C C47C 119.0(7)
C45C C44C C43C 118.1(7)
C45C C44C H44C 121.0
C43C C44C H44C 121.0
C44C C45C C46C 121.8(7)
C44C C45C C48C 118.2(7)
C46C C45C C48C 119.9(7)
C41C C46C C45C 121.7(7)
C41C C46C H46C 119.1
C45C C46C H46C 119.1
F24C C47C F22C 106.7(8)
F24C C47C F23C 105.3(8)
F22C C47C F23C 106.1(8)
F24C C47C C43C 113.2(7)
F22C C47C C43C 112.5(7)
F23C C47C C43C 112.5(8)
F21C C48C F20C 104.9(7)
F21C C48C F19C 105.9(9)
F20C C48C F19C 106.8(9)
F21C C48C C45C 113.5(8)
F20C C48C C45C 111.8(8)
F19C C48C C45C 113.2(7)
Cl1N C1M Cl2N 122(2)
Cl1N C1M Cl2M 106(2)
Cl2N C1M Cl2M 16.4(17)
Cl1N C1M Cl1O 31.7(17)
Cl2N C1M Cl1O 150(2)
Cl2M C1M Cl1O 134(3)
Cl1N C1M Cl1M 24.0(11)
Cl2N C1M Cl1M 129(2)
Cl2M C1M Cl1M 113(2)
Cl1O C1M Cl1M 21.0(14)
Cl1N C1M Cl2O 102(2)
Cl2N C1M Cl2O 27.8(15)
Cl2M C1M Cl2O 18.6(17)
Cl1O C1M Cl2O 123(2)
Cl1M C1M Cl2O 101.8(18)
Cl1N C1M H1M1 131.4
Cl2N C1M H1M1 95.8
Cl2M C1M H1M1 108.9
Cl1O C1M H1M1 101.1
Cl1M C1M H1M1 108.9
Cl2O C1M H1M1 101.0
Cl1N C1M H1M2 91.3
Cl2N C1M H1M2 104.9
Cl2M C1M H1M2 108.9
Cl1O C1M H1M2 93.8
Cl1M C1M H1M2 108.9
Cl2O C1M H1M2 127.4
H1M1 C1M H1M2 107.7
Cl1R C1P Cl2P 100(3)
Cl1R C1P Cl1P 37.4(13)
Cl2P C1P Cl1P 123(4)
Cl1R C1P Cl2R 118(4)
Cl2P C1P Cl2R 18.4(19)
Cl1P C1P Cl2R 135(5)
Cl1R C1P H1P1 87.7
Cl2P C1P H1P1 106.7
Cl1P C1P H1P1 106.7
Cl2R C1P H1P1 109.1
Cl1R C1P H1P2 143.9
Cl2P C1P H1P2 106.7
Cl1P C1P H1P2 106.7
Cl2R C1P H1P2 88.8
H1P1 C1P H1P2 106.6
C1P Cl1R Cl2Q 97(3)
Cl1Q C1Q Cl2Q 146(5)
Cl1Q C1Q H1Q1 100.5
Cl2Q C1Q H1Q1 100.5
Cl1Q C1Q H1Q2 100.5
Cl2Q C1Q H1Q2 100.5
H1Q1 C1Q H1Q2 104.3
C1Q Cl2Q Cl1R 149(3)

loop_
_geom_bond_atom_site_label_1
_geom_bond_atom_site_label_2
_geom_bond_distance
Rh1 N3' 2.085(6)
Rh1 N2 2.103(7)
Rh1 C4B 2.143(8)
Rh1 C5B 2.145(8)
Rh1 C2B 2.154(7)
Rh1 C3B 2.164(8)
Rh1 C1B 2.165(8)
Rh1 Cl1 2.378(2)
N1 C5 1.334(11)
N1 N2 1.361(9)
N1 C1A 1.440(10)
N2 C3 1.336(11)
C3 C4 1.383(14)
C3 H3 0.9500
C4 C5 1.381(14)
C4 H4 0.9500
C5 H5 0.9500
C1A C4' 1.492(11)
C1A H1A1 0.9900
C1A H1A2 0.9900
N1' N2' 1.343(8)
N1' C5' 1.365(10)
N1' C6' 1.420(10)
N2' N3' 1.326(9)
N3' C4' 1.358(9)
C4' C5' 1.356(11)
C5' H5' 0.9500
C6' C7' 1.374(13)
C6' C11' 1.376(12)
C7' C8' 1.395(17)
C7' H7' 0.9500
C8' C9' 1.40(2)
C8' H8' 0.9500
C9' C10' 1.329(18)
C9' H9' 0.9500
C10' C11' 1.389(13)
C10' H10' 0.9500
C11' H11' 0.9500
C1B C5B 1.428(12)
C1B C2B 1.439(11)
C1B C6B 1.490(12)
C2B C3B 1.457(11)
C2B C10B 1.485(11)
C3B C4B 1.418(12)
C3B C9B 1.473(13)
C4B C5B 1.439(14)
C4B C8B 1.483(13)
C5B C7B 1.511(12)
C6B H6B1 0.9800
C6B H6B2 0.9800
C6B H6B3 0.9800
C7B H7A1 0.9800
C7B H7A2 0.9800
C7B H7A3 0.9800
C8B H8A1 0.9800
C8B H8A2 0.9800
C8B H8A3 0.9800
C9B H9A1 0.9800
C9B H9A2 0.9800
C9B H9A3 0.9800
C10B H10A 0.9800
C10B H10B 0.9800
C10B H10C 0.9800
B1C C31C 1.630(10)
B1C C11C 1.645(10)
B1C C41C 1.646(10)
B1C C21C 1.651(10)
C11C C16C 1.392(10)
C11C C12C 1.392(10)
C12C C13C 1.384(10)
C12C H12C 0.9500
C13C C14C 1.384(11)
C13C C17C 1.484(12)
C14C C15C 1.372(12)
C14C H14C 0.9500
C15C C16C 1.384(10)
C15C C18C 1.500(12)
C16C H16C 0.9500
C17C F5C 1.335(10)
C17C F6C 1.339(11)
C17C F4C 1.341(10)
C18C F1C 1.316(12)
C18C F2C 1.324(12)
C18C F3C 1.328(11)
C21C C22C 1.395(10)
C21C C26C 1.404(10)
C22C C23C 1.387(11)
C22C H22C 0.9500
C23C C24C 1.395(12)
C23C C27C 1.499(12)
C24C C25C 1.365(11)
C24C H24C 0.9500
C25C C26C 1.391(10)
C25C C28C 1.487(12)
C26C H26C 0.9500
C27C F8C 1.293(12)
C27C F7C 1.315(12)
C27C F9C 1.338(12)
C28C F11C 1.299(11)
C28C F10C 1.311(10)
C28C F12C 1.338(12)
C31C C36C 1.393(10)
C31C C32C 1.409(10)
C32C C33C 1.375(10)
C32C H32C 0.9500
C33C C34C 1.402(11)
C33C C37C 1.504(11)
C34C C35C 1.389(11)
C34C H34C 0.9500
C35C C36C 1.395(10)
C35C C38C 1.484(11)
C36C H36C 0.9500
C37C F13B 1.308(13)
C37C F14C 1.318(12)
C37C F13C 1.319(13)
C37C F15B 1.323(11)
C37C F15C 1.358(12)
C37C F14B 1.359(11)
C38C F16A 1.299(15)
C38C F17C 1.308(11)
C38C F18A 1.311(17)
C38C F18C 1.328(13)
C38C F18B 1.342(15)
C38C F16B 1.343(15)
C38C F17A 1.357(15)
C38C F17B 1.360(15)
C38C F16C 1.408(11)
C41C C46C 1.381(10)
C41C C42C 1.408(10)
C42C C43C 1.401(10)
C42C H42C 0.9500
C43C C44C 1.393(11)
C43C C47C 1.492(11)
C44C C45C 1.358(11)
C44C H44C 0.9500
C45C C46C 1.400(11)
C45C C48C 1.504(11)
C46C H46C 0.9500
C47C F24C 1.333(11)
C47C F22C 1.341(10)
C47C F23C 1.352(13)
C48C F21C 1.309(11)
C48C F20C 1.317(11)
C48C F19C 1.318(10)
C1M Cl1N 1.712(16)
C1M Cl2N 1.712(16)
C1M Cl2M 1.715(16)
C1M Cl1O 1.717(16)
C1M Cl1M 1.721(15)
C1M Cl2O 1.723(16)
C1M H1M1 0.9900
C1M H1M2 0.9900
C1P Cl1R 1.57(3)
C1P Cl2P 1.57(3)
C1P Cl1P 1.57(3)
C1P Cl2R 1.57(3)
C1P H1P1 0.9900
C1P H1P2 0.9900
Cl1R Cl2Q 2.26(4)
C1Q Cl1Q 1.57(3)
C1Q Cl2Q 1.57(3)
C1Q H1Q1 0.9900
C1Q H1Q2 0.9900
